data_7032190
loop_
_publ_author_name
'Dettenrieder, Nicole'
'Sch\"adle, Christoph'
'Maichle-M\"ossmer, C\"acilia'
'Anwander, Reiner'

_publ_section_title
;
 Reactivity of boryllithium with AlMe3, AlEt3, and GaMe3, including the
 synthesis of a lanthanum heterogallate complex.
;
_journal_issue 42
_journal_name_full 'Dalton transactions (Cambridge, England : 2003)'
_journal_page_first 15760
_journal_page_last 15770
_journal_paper_doi 10.1039/c4dt02155j
_journal_volume 43
_journal_year 2014
_chemical_formula_sum 'C36 H59 Al B Li N2 O'
_chemical_formula_weight 580.58
_chemical_name_systematic
;
  ?
;
_space_group_IT_number 14
_symmetry_cell_setting monoclinic
_symmetry_space_group_name_Hall '-P 2ybc'
_symmetry_space_group_name_H-M 'P 1 21/c 1'
_atom_sites_solution_hydrogens geom
_atom_sites_solution_primary direct
_atom_sites_solution_secondary difmap
_audit_creation_method SHELXL-97
_cell_angle_alpha 90.00
_cell_angle_beta 100.0660(10)
_cell_angle_gamma 90.00
_cell_formula_units_Z 4
_cell_length_a 14.8946(5)
_cell_length_b 12.7466(4)
_cell_length_c 19.5790(7)
_cell_measurement_reflns_used 342
_cell_measurement_temperature 100(2)
_cell_measurement_theta_max 27.86
_cell_measurement_theta_min 2.318
_cell_volume 3660.0(2)
_computing_cell_refinement SAINT
_computing_data_collection COSMO
_computing_data_reduction SAINT
_computing_structure_refinement 'SHELXL-97 (Sheldrick, 1997)'
_computing_structure_solution 'SHELXS-97 (Sheldrick, 1990)'
_diffrn_ambient_temperature 100(2)
_diffrn_measured_fraction_theta_full 0.998
_diffrn_measured_fraction_theta_max 0.998
_diffrn_measurement_device_type 'APEX II DUO'
_diffrn_measurement_method 'omega phi scans'
_diffrn_radiation_type MoK\a
_diffrn_radiation_wavelength 0.71073
_diffrn_reflns_av_R_equivalents 0.0307
_diffrn_reflns_av_sigmaI/netI 0.0277
_diffrn_reflns_limit_h_max 17
_diffrn_reflns_limit_h_min -18
_diffrn_reflns_limit_k_max 15
_diffrn_reflns_limit_k_min -15
_diffrn_reflns_limit_l_max 24
_diffrn_reflns_limit_l_min -24
_diffrn_reflns_number 32125
_diffrn_reflns_theta_full 26.37
_diffrn_reflns_theta_max 26.37
_diffrn_reflns_theta_min 1.39
_diffrn_source 'ImuS-focus sealed tube'
_exptl_absorpt_coefficient_mu 0.083
_exptl_absorpt_correction_T_max 0.9904
_exptl_absorpt_correction_T_min 0.9815
_exptl_absorpt_correction_type numerical
_exptl_absorpt_process_details sadabs
_exptl_crystal_colour colorless
_exptl_crystal_density_diffrn 1.054
_exptl_crystal_density_method 'not measured'
_exptl_crystal_description block
_exptl_crystal_F_000 1272
_exptl_crystal_size_max 0.22
_exptl_crystal_size_mid 0.22
_exptl_crystal_size_min 0.12
_refine_diff_density_max 0.263
_refine_diff_density_min -0.364
_refine_diff_density_rms 0.047
_refine_ls_extinction_method none
_refine_ls_goodness_of_fit_ref 1.189
_refine_ls_hydrogen_treatment mixed
_refine_ls_matrix_type full
_refine_ls_number_parameters 438
_refine_ls_number_reflns 7481
_refine_ls_number_restraints 437
_refine_ls_restrained_S_all 1.157
_refine_ls_R_factor_all 0.0700
_refine_ls_R_factor_gt 0.0618
_refine_ls_shift/su_max 0.000
_refine_ls_shift/su_mean 0.000
_refine_ls_structure_factor_coef Fsqd
_refine_ls_weighting_details 'calc w=1/[\s^2^(Fo^2^)+(0.0198P)^2^+4.3591P] where P=(Fo^2^+2Fc^2^)/3'
_refine_ls_weighting_scheme calc
_refine_ls_wR_factor_gt 0.1312
_refine_ls_wR_factor_ref 0.1340
_reflns_number_gt 6527
_reflns_number_total 7481
_reflns_threshold_expression >2sigma(I)
_cod_data_source_file c4dt02155j2.cif
_cod_data_source_block mo_nd324last_0m_a
_cod_depositor_comments 'Adding full bibliography for 7032187--7032192.cif.'
_cod_original_sg_symbol_H-M P21/c
_cod_database_code 7032190

loop_
_symmetry_equiv_pos_as_xyz
'x, y, z'
'-x, y+1/2, -z+1/2'
'-x, -y, -z'
'x, -y-1/2, z-1/2'

loop_
_atom_site_label
_atom_site_type_symbol
_atom_site_fract_x
_atom_site_fract_y
_atom_site_fract_z
_atom_site_U_iso_or_equiv
_atom_site_adp_type
_atom_site_occupancy
_atom_site_symmetry_multiplicity
_atom_site_calc_flag
_atom_site_refinement_flags
_atom_site_disorder_assembly
_atom_site_disorder_group
Li1 Li 0.4795(3) 0.2597(4) 0.1719(3) 0.0464(12) Uani 1 1 d U . .
B1 B 0.22213(14) 0.03693(18) 0.24785(11) 0.0176(4) Uani 1 1 d U A .
O1 O 0.52507(11) 0.23389(14) 0.09016(9) 0.0396(4) Uani 1 1 d U . .
Al1 Al 0.36723(4) 0.02298(5) 0.28253(3) 0.02041(14) Uani 1 1 d U . .
N3 N 0.17521(10) 0.12664(14) 0.21283(8) 0.0189(4) Uani 1 1 d U . .
N2 N 0.14537(10) -0.02886(13) 0.25865(8) 0.0184(3) Uani 1 1 d U . .
C4 C 0.08045(13) 0.11397(17) 0.20476(11) 0.0235(4) Uani 1 1 d U A .
H4 H 0.0361 0.1627 0.1832 0.028 Uiso 1 1 calc R . .
C3 C 0.06288(13) 0.02172(18) 0.23253(11) 0.0239(4) Uani 1 1 d U A .
H3 H 0.0038 -0.0052 0.2343 0.029 Uiso 1 1 calc R . .
C6 C 0.21482(12) 0.20933(16) 0.17851(10) 0.0192(4) Uani 1 1 d U A .
C7 C 0.21829(13) 0.19816(18) 0.10771(11) 0.0241(4) Uani 1 1 d U . .
C8 C 0.26157(15) 0.2758(2) 0.07563(12) 0.0322(5) Uani 1 1 d U A .
H8 H 0.2652 0.2692 0.0279 0.039 Uiso 1 1 calc R . .
C9 C 0.29946(15) 0.3624(2) 0.11224(13) 0.0342(6) Uani 1 1 d U . .
H9 H 0.3291 0.4146 0.0896 0.041 Uiso 1 1 calc R A .
C10 C 0.29441(14) 0.37355(18) 0.18178(12) 0.0278(5) Uani 1 1 d U A .
H10 H 0.3201 0.4338 0.2063 0.033 Uiso 1 1 calc R . .
C11 C 0.25202(12) 0.29730(16) 0.21648(11) 0.0214(4) Uani 1 1 d U . .
C12 C 0.14666(12) -0.12862(16) 0.29214(10) 0.0204(4) Uani 1 1 d U A .
C13 C 0.16182(13) -0.22023(17) 0.25524(11) 0.0229(4) Uani 1 1 d U . .
C14 C 0.16389(15) -0.31615(18) 0.28953(13) 0.0306(5) Uani 1 1 d U A .
H14 H 0.1748 -0.3786 0.2658 0.037 Uiso 1 1 calc R . .
C15 C 0.15039(15) -0.32198(19) 0.35754(13) 0.0341(6) Uani 1 1 d U . .
H15 H 0.1524 -0.3881 0.3801 0.041 Uiso 1 1 calc R A .
C16 C 0.13405(15) -0.2324(2) 0.39262(12) 0.0314(5) Uani 1 1 d U A .
H16 H 0.1240 -0.2375 0.4391 0.038 Uiso 1 1 calc R . .
C17 C 0.13195(14) -0.13374(18) 0.36089(11) 0.0251(5) Uani 1 1 d U . .
C18 C 0.3991(5) 0.0688(5) 0.3831(4) 0.0279(15) Uani 0.502(6) 1 d PU A 1
H18A H 0.3846 0.1444 0.3857 0.033 Uiso 0.502(6) 1 calc PR A 1
H18B H 0.3594 0.0302 0.4100 0.033 Uiso 0.502(6) 1 calc PR A 1
C19 C 0.4989(3) 0.0521(5) 0.4180(3) 0.0419(15) Uani 0.502(6) 1 d PU A 1
H19A H 0.5171 -0.0202 0.4102 0.063 Uiso 0.502(6) 1 calc PR A 1
H19B H 0.5049 0.0649 0.4679 0.063 Uiso 0.502(6) 1 calc PR A 1
H19C H 0.5382 0.1008 0.3981 0.063 Uiso 0.502(6) 1 calc PR A 1
C18A C 0.4047(5) 0.0241(6) 0.3869(4) 0.0289(15) Uani 0.498(6) 1 d PU A 2
H18C H 0.3733 -0.0343 0.4063 0.035 Uiso 0.498(6) 1 calc PR A 2
H18D H 0.4710 0.0105 0.3984 0.035 Uiso 0.498(6) 1 calc PR A 2
C19A C 0.3840(4) 0.1258(4) 0.4226(2) 0.0396(15) Uani 0.498(6) 1 d PU A 2
H19D H 0.4165 0.1841 0.4052 0.059 Uiso 0.498(6) 1 calc PR A 2
H19E H 0.4041 0.1190 0.4728 0.059 Uiso 0.498(6) 1 calc PR A 2
H19F H 0.3183 0.1394 0.4126 0.059 Uiso 0.498(6) 1 calc PR A 2
C20 C 0.42403(14) -0.11322(18) 0.25988(12) 0.0289(5) Uani 1 1 d U . .
H20A H 0.4888 -0.1133 0.2827 0.035 Uiso 1 1 calc R . .
H20B H 0.3934 -0.1714 0.2802 0.035 Uiso 1 1 calc R . .
C21 C 0.41954(15) -0.13547(19) 0.18244(13) 0.0334(5) Uani 1 1 d U . .
H21A H 0.3556 -0.1397 0.1596 0.050 Uiso 1 1 calc R A .
H21B H 0.4501 -0.2021 0.1767 0.050 Uiso 1 1 calc R . .
H21C H 0.4500 -0.0788 0.1615 0.050 Uiso 1 1 calc R . .
C22 C 0.43640(13) 0.12853(17) 0.23327(12) 0.0271(5) Uani 1 1 d U A .
H22A H 0.4106 0.1288 0.1831 0.033 Uiso 1 1 calc R . .
H22B H 0.4287 0.1997 0.2517 0.033 Uiso 1 1 calc R . .
C23 C 0.53884(15) 0.10151(19) 0.24343(16) 0.0416(7) Uani 1 1 d U . .
H23A H 0.5637 0.0975 0.2931 0.062 Uiso 1 1 calc R A .
H23B H 0.5710 0.1561 0.2220 0.062 Uiso 1 1 calc R . .
H23C H 0.5468 0.0337 0.2216 0.062 Uiso 1 1 calc R . .
C71 C 0.17545(15) 0.1040(2) 0.06649(11) 0.0300(5) Uani 1 1 d U A .
H71 H 0.1517 0.0561 0.0996 0.036 Uiso 1 1 calc R . .
C72 C 0.24481(18) 0.0426(2) 0.03375(14) 0.0443(7) Uani 1 1 d U . .
H72A H 0.2689 0.0874 0.0005 0.066 Uiso 1 1 calc R A .
H72B H 0.2152 -0.0190 0.0097 0.066 Uiso 1 1 calc R . .
H72C H 0.2949 0.0199 0.0700 0.066 Uiso 1 1 calc R . .
C73 C 0.09435(19) 0.1378(3) 0.01173(15) 0.0515(8) Uani 1 1 d U . .
H73A H 0.0492 0.1735 0.0344 0.077 Uiso 1 1 calc R A .
H73B H 0.0665 0.0758 -0.0129 0.077 Uiso 1 1 calc R . .
H73C H 0.1154 0.1856 -0.0213 0.077 Uiso 1 1 calc R . .
C111 C 0.24369(14) 0.30929(18) 0.29207(11) 0.0250(5) Uani 1 1 d U A .
H111 H 0.2479 0.2378 0.3134 0.030 Uiso 1 1 calc R . .
C112 C 0.31847(15) 0.3775(2) 0.33390(13) 0.0362(6) Uani 1 1 d U . .
H11A H 0.3784 0.3519 0.3272 0.054 Uiso 1 1 calc R A .
H11B H 0.3142 0.3738 0.3832 0.054 Uiso 1 1 calc R . .
H11C H 0.3107 0.4503 0.3181 0.054 Uiso 1 1 calc R . .
C113 C 0.15000(15) 0.3548(2) 0.29772(14) 0.0383(6) Uani 1 1 d U . .
H11D H 0.1434 0.4242 0.2759 0.057 Uiso 1 1 calc R A .
H11E H 0.1446 0.3611 0.3467 0.057 Uiso 1 1 calc R . .
H11F H 0.1021 0.3081 0.2741 0.057 Uiso 1 1 calc R . .
C131 C 0.17114(14) -0.21533(18) 0.17934(11) 0.0267(5) Uani 1 1 d U A .
H131 H 0.2058 -0.1501 0.1725 0.032 Uiso 1 1 calc R . .
C132 C 0.22268(16) -0.3082(2) 0.15514(13) 0.0365(6) Uani 1 1 d U . .
H13A H 0.2800 -0.3187 0.1875 0.055 Uiso 1 1 calc R A .
H13B H 0.2358 -0.2936 0.1087 0.055 Uiso 1 1 calc R . .
H13C H 0.1852 -0.3716 0.1536 0.055 Uiso 1 1 calc R . .
C133 C 0.07669(16) -0.2066(2) 0.13314(13) 0.0424(7) Uani 1 1 d U . .
H13D H 0.0396 -0.2674 0.1411 0.064 Uiso 1 1 calc R A .
H13E H 0.0837 -0.2047 0.0843 0.064 Uiso 1 1 calc R . .
H13F H 0.0466 -0.1422 0.1446 0.064 Uiso 1 1 calc R . .
C171 C 0.11070(16) -0.0362(2) 0.39982(11) 0.0322(5) Uani 1 1 d U A .
H171 H 0.1243 0.0264 0.3726 0.039 Uiso 1 1 calc R . .
C172 C 0.00881(18) -0.0334(3) 0.40459(13) 0.0459(7) Uani 1 1 d U . .
H17A H -0.0276 -0.0341 0.3578 0.069 Uiso 1 1 calc R A .
H17B H -0.0045 0.0306 0.4287 0.069 Uiso 1 1 calc R . .
H17C H -0.0065 -0.0949 0.4303 0.069 Uiso 1 1 calc R . .
C173 C 0.16883(18) -0.0285(2) 0.47206(12) 0.0433(6) Uani 1 1 d U . .
H17D H 0.1541 -0.0870 0.5007 0.065 Uiso 1 1 calc R A .
H17E H 0.1562 0.0380 0.4936 0.065 Uiso 1 1 calc R . .
H17F H 0.2335 -0.0316 0.4683 0.065 Uiso 1 1 calc R . .
C103 C 0.62679(19) 0.2188(3) 0.01111(15) 0.0515(7) Uani 1 1 d U . .
H10A H 0.5902 0.2747 -0.0156 0.062 Uiso 1 1 calc R B 1
H10B H 0.6880 0.2123 -0.0016 0.062 Uiso 1 1 calc R B 1
C101 C 0.4931(4) 0.1476(5) 0.0426(3) 0.0401(14) Uani 0.548(8) 1 d PU C 1
H10C H 0.4445 0.1717 0.0047 0.048 Uiso 0.548(8) 1 calc PR C 1
H10D H 0.4692 0.0891 0.0675 0.048 Uiso 0.548(8) 1 calc PR C 1
C102 C 0.5765(5) 0.1146(4) 0.0148(3) 0.0475(15) Uani 0.548(8) 1 d PU C 1
H10E H 0.5600 0.0821 -0.0316 0.057 Uiso 0.548(8) 1 calc PR C 1
H10F H 0.6137 0.0645 0.0465 0.057 Uiso 0.548(8) 1 calc PR C 1
C104 C 0.6262(4) 0.2205(7) 0.0915(3) 0.0513(18) Uani 0.548(8) 1 d PU C 1
H10G H 0.6493 0.1539 0.1141 0.062 Uiso 0.548(8) 1 calc PR C 1
H10H H 0.6617 0.2800 0.1147 0.062 Uiso 0.548(8) 1 calc PR C 1
C10A C 0.4767(4) 0.2096(9) 0.0305(4) 0.049(2) Uani 0.452(8) 1 d PU C 2
H10I H 0.4436 0.2720 0.0090 0.059 Uiso 0.452(8) 1 calc PR C 2
H10J H 0.4315 0.1547 0.0362 0.059 Uiso 0.452(8) 1 calc PR C 2
C10B C 0.5424(5) 0.1693(9) -0.0147(5) 0.068(3) Uani 0.452(8) 1 d PU C 2
H10K H 0.5484 0.0920 -0.0111 0.081 Uiso 0.452(8) 1 calc PR C 2
H10L H 0.5210 0.1882 -0.0639 0.081 Uiso 0.452(8) 1 calc PR C 2
C10C C 0.6040(4) 0.2829(6) 0.0669(3) 0.0338(16) Uani 0.452(8) 1 d PU C 2
H10M H 0.5886 0.3551 0.0502 0.041 Uiso 0.452(8) 1 calc PR C 2
H10N H 0.6563 0.2864 0.1057 0.041 Uiso 0.452(8) 1 calc PR C 2

loop_
_atom_site_aniso_label
_atom_site_aniso_U_11
_atom_site_aniso_U_22
_atom_site_aniso_U_33
_atom_site_aniso_U_23
_atom_site_aniso_U_13
_atom_site_aniso_U_12
Li1 0.053(3) 0.040(3) 0.056(3) -0.016(2) 0.034(2) -0.019(2)
B1 0.0158(10) 0.0209(11) 0.0159(10) 0.0001(9) 0.0024(8) -0.0003(9)
O1 0.0312(9) 0.0455(11) 0.0459(10) -0.0163(8) 0.0175(8) -0.0111(8)
Al1 0.0137(3) 0.0273(3) 0.0191(3) 0.0005(3) 0.0000(2) 0.0032(2)
N3 0.0113(7) 0.0236(9) 0.0218(8) 0.0035(7) 0.0026(6) -0.0017(7)
N2 0.0133(7) 0.0211(9) 0.0199(8) 0.0017(7) 0.0002(6) -0.0012(7)
C4 0.0117(9) 0.0289(12) 0.0287(11) 0.0055(9) 0.0000(8) 0.0017(8)
C3 0.0110(9) 0.0310(12) 0.0288(11) 0.0031(9) 0.0012(8) -0.0026(8)
C6 0.0111(8) 0.0224(11) 0.0233(10) 0.0068(8) 0.0013(7) 0.0027(8)
C7 0.0172(10) 0.0304(12) 0.0234(10) 0.0064(9) -0.0002(8) 0.0015(8)
C8 0.0272(11) 0.0453(15) 0.0237(11) 0.0125(10) 0.0030(9) 0.0006(10)
C9 0.0277(11) 0.0346(13) 0.0398(13) 0.0214(11) 0.0045(10) -0.0031(10)
C10 0.0194(10) 0.0209(11) 0.0409(13) 0.0078(10) -0.0012(9) -0.0011(8)
C11 0.0110(9) 0.0237(11) 0.0285(11) 0.0058(9) 0.0007(7) 0.0043(8)
C12 0.0120(9) 0.0234(11) 0.0242(10) 0.0016(8) -0.0013(7) -0.0048(8)
C13 0.0138(9) 0.0242(11) 0.0288(11) -0.0001(9) -0.0015(8) -0.0040(8)
C14 0.0253(11) 0.0223(12) 0.0420(13) 0.0002(10) -0.0004(10) -0.0041(9)
C15 0.0276(12) 0.0265(12) 0.0456(14) 0.0128(11) -0.0009(10) -0.0064(10)
C16 0.0242(11) 0.0409(14) 0.0280(11) 0.0100(10) 0.0016(9) -0.0077(10)
C17 0.0185(10) 0.0315(12) 0.0243(10) 0.0027(9) 0.0014(8) -0.0058(9)
C18 0.027(3) 0.023(4) 0.030(3) 0.004(3) -0.005(2) 0.004(3)
C19 0.035(3) 0.053(4) 0.031(3) 0.004(2) -0.012(2) -0.003(2)
C18A 0.029(3) 0.034(4) 0.022(2) 0.004(3) 0.0012(19) 0.009(3)
C19A 0.047(3) 0.047(3) 0.023(2) -0.008(2) 0.001(2) 0.006(2)
C20 0.0211(10) 0.0256(12) 0.0417(13) 0.0106(10) 0.0103(9) 0.0042(9)
C21 0.0239(11) 0.0301(13) 0.0472(14) -0.0065(11) 0.0090(10) 0.0005(10)
C22 0.0165(10) 0.0209(11) 0.0428(13) 0.0017(10) 0.0025(9) -0.0002(8)
C23 0.0173(11) 0.0241(13) 0.082(2) 0.0019(13) 0.0063(11) -0.0006(9)
C71 0.0258(11) 0.0400(14) 0.0227(11) -0.0019(10) 0.0001(9) -0.0013(10)
C72 0.0385(14) 0.0528(18) 0.0412(15) -0.0122(13) 0.0058(11) 0.0017(12)
C73 0.0388(15) 0.062(2) 0.0450(16) -0.0074(14) -0.0164(12) 0.0039(14)
C111 0.0196(10) 0.0254(11) 0.0299(11) -0.0026(9) 0.0036(8) 0.0025(8)
C112 0.0249(11) 0.0449(15) 0.0387(13) -0.0134(12) 0.0052(10) 0.0001(11)
C113 0.0213(11) 0.0442(15) 0.0519(15) -0.0115(12) 0.0133(10) 0.0010(10)
C131 0.0216(10) 0.0299(12) 0.0282(11) -0.0059(9) 0.0034(8) -0.0011(9)
C132 0.0295(12) 0.0375(14) 0.0408(14) -0.0133(11) 0.0016(10) -0.0005(10)
C133 0.0314(13) 0.0649(19) 0.0282(12) -0.0097(12) -0.0021(10) 0.0102(12)
C171 0.0371(13) 0.0374(14) 0.0237(11) -0.0005(10) 0.0094(9) -0.0022(11)
C172 0.0402(14) 0.0647(19) 0.0332(13) -0.0039(13) 0.0076(11) 0.0092(13)
C173 0.0413(14) 0.0603(18) 0.0288(13) -0.0093(12) 0.0073(11) -0.0092(13)
C103 0.0378(14) 0.070(2) 0.0511(17) -0.0077(15) 0.0198(12) 0.0002(14)
C101 0.048(3) 0.036(3) 0.037(3) -0.012(3) 0.009(2) -0.015(3)
C102 0.076(4) 0.037(3) 0.035(3) -0.001(2) 0.027(3) 0.014(3)
C104 0.030(3) 0.077(5) 0.050(3) -0.015(3) 0.015(2) -0.006(3)
C10A 0.026(3) 0.088(7) 0.033(3) -0.011(4) 0.006(2) -0.014(4)
C10B 0.053(4) 0.102(8) 0.051(5) -0.043(5) 0.018(4) -0.015(4)
C10C 0.027(3) 0.036(4) 0.040(3) -0.005(3) 0.012(2) -0.008(3)

loop_
_atom_type_symbol
_atom_type_description
_atom_type_scat_dispersion_real
_atom_type_scat_dispersion_imag
_atom_type_scat_source
C C 0.0033 0.0016 'International Tables Vol C Tables 4.2.6.8 and 6.1.1.4'
N N 0.0061 0.0033 'International Tables Vol C Tables 4.2.6.8 and 6.1.1.4'
Al Al 0.0645 0.0514 'International Tables Vol C Tables 4.2.6.8 and 6.1.1.4'
O O 0.0106 0.0060 'International Tables Vol C Tables 4.2.6.8 and 6.1.1.4'
H H 0.0000 0.0000 'International Tables Vol C Tables 4.2.6.8 and 6.1.1.4'
B B 0.0013 0.0007 'International Tables Vol C Tables 4.2.6.8 and 6.1.1.4'
Li Li -0.0003 0.0001 'International Tables Vol C Tables 4.2.6.8 and 6.1.1.4'

loop_
_geom_angle_atom_site_label_1
_geom_angle_atom_site_label_2
_geom_angle_atom_site_label_3
_geom_angle
_geom_angle_site_symmetry_3
O1 Li1 C20 108.8(2) 2_655
N3 B1 N2 101.32(16) .
N3 B1 Al1 126.03(15) .
N2 B1 Al1 132.29(15) .
C10A O1 C10C 99.8(5) .
C101 O1 C10C 108.1(3) .
C10A O1 C104 112.5(4) .
C101 O1 C104 97.9(4) .
C10A O1 Li1 125.7(3) .
C101 O1 Li1 123.3(3) .
C10C O1 Li1 128.2(3) .
C104 O1 Li1 121.0(3) .
C20 Al1 C18A 100.2(2) .
C20 Al1 C18 115.2(2) .
C20 Al1 C22 101.44(9) .
C18A Al1 C22 113.6(2) .
C18 Al1 C22 102.5(2) .
C20 Al1 B1 115.98(9) .
C18A Al1 B1 113.7(2) .
C18 Al1 B1 109.5(2) .
C22 Al1 B1 111.00(9) .
C4 N3 C6 121.42(16) .
C4 N3 B1 110.82(16) .
C6 N3 B1 126.80(16) .
C3 N2 C12 121.12(16) .
C3 N2 B1 109.93(16) .
C12 N2 B1 128.92(16) .
C3 C4 N3 108.62(18) .
C4 C3 N2 109.30(17) .
C7 C6 C11 121.64(19) .
C7 C6 N3 118.58(18) .
C11 C6 N3 119.74(18) .
C8 C7 C6 118.3(2) .
C8 C7 C71 120.4(2) .
C6 C7 C71 121.28(19) .
C9 C8 C7 121.0(2) .
C8 C9 C10 120.3(2) .
C9 C10 C11 120.9(2) .
C10 C11 C6 117.9(2) .
C10 C11 C111 121.7(2) .
C6 C11 C111 120.38(18) .
C17 C12 C13 121.2(2) .
C17 C12 N2 119.33(19) .
C13 C12 N2 119.44(18) .
C14 C13 C12 118.1(2) .
C14 C13 C131 120.7(2) .
C12 C13 C131 121.15(19) .
C15 C14 C13 121.1(2) .
C16 C15 C14 120.3(2) .
C15 C16 C17 121.1(2) .
C16 C17 C12 118.2(2) .
C16 C17 C171 120.1(2) .
C12 C17 C171 121.6(2) .
C19 C18 Al1 115.8(5) .
C19A C18A Al1 115.2(4) .
C21 C20 Al1 115.46(15) .
C21 C20 Li1 110.05(18) 2_645
Al1 C20 Li1 133.66(16) 2_645
C23 C22 Al1 111.23(16) .
C7 C71 C72 112.07(19) .
C7 C71 C73 110.9(2) .
C72 C71 C73 111.1(2) .
C11 C111 C112 113.81(18) .
C11 C111 C113 109.87(18) .
C112 C111 C113 109.45(19) .
C13 C131 C132 114.09(19) .
C13 C131 C133 110.37(18) .
C132 C131 C133 109.31(19) .
C17 C171 C173 112.5(2) .
C17 C171 C172 110.1(2) .
C173 C171 C172 110.38(19) .
C10B C103 C10C 102.1(4) .
C10C C103 C102 105.8(3) .
C10B C103 C104 101.7(4) .
C102 C103 C104 82.9(4) .
O1 C101 C102 104.1(4) .
C101 C102 C103 102.5(4) .
O1 C104 C103 99.5(4) .
O1 C10A C10B 107.0(5) .
C103 C10B C10A 105.2(5) .
C103 C10C O1 107.4(4) .

loop_
_geom_bond_atom_site_label_1
_geom_bond_atom_site_label_2
_geom_bond_distance
_geom_bond_site_symmetry_2
Li1 O1 1.874(5) .
Li1 C20 2.409(5) 2_655
B1 N3 1.449(3) .
B1 N2 1.463(3) .
B1 Al1 2.156(2) .
O1 C10A 1.299(7) .
O1 C101 1.466(5) .
O1 C10C 1.472(6) .
O1 C104 1.511(5) .
Al1 C20 2.014(2) .
Al1 C18A 2.021(7) .
Al1 C18 2.028(7) .
Al1 C22 2.037(2) .
N3 C4 1.402(2) .
N3 C6 1.431(2) .
N2 C3 1.402(2) .
N2 C12 1.429(3) .
C4 C3 1.340(3) .
C6 C7 1.403(3) .
C6 C11 1.405(3) .
C7 C8 1.389(3) .
C7 C71 1.522(3) .
C8 C9 1.382(4) .
C9 C10 1.384(3) .
C10 C11 1.398(3) .
C11 C111 1.514(3) .
C12 C17 1.403(3) .
C12 C13 1.412(3) .
C13 C14 1.393(3) .
C13 C131 1.518(3) .
C14 C15 1.383(3) .
C15 C16 1.376(4) .
C16 C17 1.400(3) .
C17 C171 1.520(3) .
C18 C19 1.538(9) .
C18A C19A 1.529(8) .
C20 C21 1.533(3) .
C20 Li1 2.409(5) 2_645
C22 C23 1.543(3) .
C71 C72 1.524(3) .
C71 C73 1.530(3) .
C111 C112 1.532(3) .
C111 C113 1.533(3) .
C131 C132 1.530(3) .
C131 C133 1.538(3) .
C171 C173 1.527(3) .
C171 C172 1.537(3) .
C103 C10B 1.418(8) .
C103 C10C 1.451(6) .
C103 C102 1.533(6) .
C103 C104 1.575(6) .
C101 C102 1.501(8) .
C10A C10B 1.520(9) .
